data_4517343
loop_
_publ_author_name
'Kordestani, Nazanin'
'Rudbari, Hadi Amiri'
'Fernandes, Alexandra R.'
'Raposo, Lu\'is R'
'Baptista, Pedro V.'
'Ferreira, Daniela'
'Bruno, Giuseppe'
'Bella, Giovanni'
'Scopelliti, Rosario'
'Braun, Jason D.'
'Herbert, David E.'
'Blacque, Olivier'

_publ_section_title
;
 Antiproliferative Activities of Diimine-Based Mixed Ligand Copper(II)
 Complexes.
;
_journal_name_full 'ACS combinatorial science'
_journal_paper_doi 10.1021/acscombsci.9b00202
_journal_year 2020
_chemical_formula_moiety 'C17 H11 Cl2 Cu N3 O5'
_chemical_formula_sum 'C17 H11 Cl2 Cu N3 O5'
_chemical_formula_weight 471.73
_space_group_crystal_system monoclinic
_space_group_IT_number 14
_space_group_name_Hall '-P 2yn'
_space_group_name_H-M_alt 'P 1 21/n 1'
_atom_sites_solution_hydrogens geom
_atom_sites_solution_primary dual
_atom_sites_solution_secondary difmap
_audit_creation_method SHELXL-2017/1
_cell_angle_alpha 90
_cell_angle_beta 103.404(3)
_cell_angle_gamma 90
_cell_formula_units_Z 4
_cell_length_a 9.0204(3)
_cell_length_b 12.2820(4)
_cell_length_c 16.5426(6)
_cell_measurement_reflns_used 3405
_cell_measurement_temperature 140.00(10)
_cell_measurement_theta_max 75.4990
_cell_measurement_theta_min 4.5260
_cell_volume 1782.81(11)
_computing_cell_refinement 'CrysAlisPro 1.171.39.46 (Rigaku OD, 2018)'
_computing_data_collection 'CrysAlisPro 1.171.39.46 (Rigaku OD, 2018)'
_computing_data_reduction 'CrysAlisPro 1.171.39.46 (Rigaku OD, 2018)'
_computing_molecular_graphics 'Mercury 4.1.0 (CCDC, 2019)'
_computing_publication_material 'CIFTab (Sheldrick, 2015)'
_computing_structure_refinement 'SHELXL-2017/1 (Sheldrick, 2017)'
_computing_structure_solution 'SHELXT (Sheldrick, 2015)'
_diffrn_ambient_environment N~2~
_diffrn_ambient_temperature 140.00(10)
_diffrn_detector 'CCD plate'
_diffrn_detector_area_resol_mean 5.2817
_diffrn_detector_type AtlasS2
_diffrn_measured_fraction_theta_full 1.000
_diffrn_measured_fraction_theta_max 0.966
_diffrn_measurement_details
;
List of Runs (angles in degrees, time in seconds):

  # Type    Start    End  Width  t~exp~   \w     \q     \k     \f   Frames
--------------------------------------------------------------------------
  1  \w    -88.00 -16.00   1.00    2.29    --  -40.66 -38.00-180.00   72
  2  \w   -104.00 -17.00   1.00    2.29    --  -40.66 -38.00 -60.00   87
  3  \w    -65.00  34.00   1.00    2.29    --  -40.66  38.00 120.00   99
  4  \w     62.00  87.00   1.00    2.29    --   40.66-125.00-180.00   25
  5  \w     87.00 114.00   1.00    9.15    --  112.00  45.00  30.00   27
  6  \w     84.00 115.00   1.00    9.15    --  112.00-125.00 150.00   31
  7  \w    124.00 177.00   1.00    9.15    --  112.00  45.00  30.00   53
  8  \w     41.00 117.00   1.00    9.15    --  112.00 -45.00-150.00   76
  9  \w     42.00 132.00   1.00    9.15    --  112.00 -45.00   0.00   90
 10  \w    127.00 174.00   1.00    9.15    --  112.00  45.00 120.00   47
 11  \w     32.00  82.00   1.00    9.15    --  112.00 -94.00   0.00   50
 12  \w    102.00 152.00   1.00    9.15    --  112.00  15.00 -60.00   50
;
_diffrn_measurement_device 'four-circle diffractometer'
_diffrn_measurement_device_type 'SuperNova, Dual, Cu at home/near, AtlasS2'
_diffrn_measurement_method '\w scans'
_diffrn_radiation_monochromator mirror
_diffrn_radiation_probe x-ray
_diffrn_radiation_type 'Cu K\a'
_diffrn_radiation_wavelength 1.54184
_diffrn_reflns_av_R_equivalents 0.0214
_diffrn_reflns_av_unetI/netI 0.0297
_diffrn_reflns_Laue_measured_fraction_full 1.000
_diffrn_reflns_Laue_measured_fraction_max 0.966
_diffrn_reflns_limit_h_max 11
_diffrn_reflns_limit_h_min -10
_diffrn_reflns_limit_k_max 15
_diffrn_reflns_limit_k_min -14
_diffrn_reflns_limit_l_max 18
_diffrn_reflns_limit_l_min -20
_diffrn_reflns_number 6856
_diffrn_reflns_point_group_measured_fraction_full 1.000
_diffrn_reflns_point_group_measured_fraction_max 0.966
_diffrn_reflns_theta_full 67.684
_diffrn_reflns_theta_max 76.049
_diffrn_reflns_theta_min 4.529
_diffrn_source 'micro-focus sealed X-ray tube'
_diffrn_source_type 'SuperNova (Cu) X-ray Source'
_exptl_absorpt_coefficient_mu 4.829
_exptl_absorpt_correction_T_max 1.000
_exptl_absorpt_correction_T_min 0.369
_exptl_absorpt_correction_type gaussian
_exptl_absorpt_process_details
;
CrysAlisPro 1.171.39.46 (Rigaku Oxford Diffraction, 2018)
Numerical absorption correction based on gaussian integration over
a multifaceted crystal model.
Empirical absorption correction using spherical harmonics,
 implemented in SCALE3 ABSPACK scaling algorithm.
;
_exptl_crystal_colour 'clear intense green'
_exptl_crystal_density_diffrn 1.758
_exptl_crystal_description prism
_exptl_crystal_F_000 948
_exptl_crystal_size_max 0.359
_exptl_crystal_size_mid 0.157
_exptl_crystal_size_min 0.102
_refine_diff_density_max 1.578
_refine_diff_density_min -0.763
_refine_diff_density_rms 0.094
_refine_ls_extinction_method none
_refine_ls_goodness_of_fit_ref 1.188
_refine_ls_hydrogen_treatment constr
_refine_ls_matrix_type full
_refine_ls_number_parameters 290
_refine_ls_number_reflns 3593
_refine_ls_number_restraints 129
_refine_ls_restrained_S_all 1.172
_refine_ls_R_factor_all 0.0782
_refine_ls_R_factor_gt 0.0744
_refine_ls_shift/su_max 0.000
_refine_ls_shift/su_mean 0.000
_refine_ls_structure_factor_coef Fsqd
_refine_ls_weighting_details 'w=1/[\s^2^(Fo^2^)+(0.0406P)^2^+8.0272P] where P=(Fo^2^+2Fc^2^)/3'
_refine_ls_weighting_scheme calc
_refine_ls_wR_factor_gt 0.1689
_refine_ls_wR_factor_ref 0.1710
_reflns_Friedel_coverage 0.000
_reflns_number_gt 3356
_reflns_number_total 3593
_reflns_threshold_expression 'I > 2\s(I)'
_cod_data_source_file co9b00202_si_005.cif
_cod_data_source_block shelx
_cod_original_sg_symbol_H-M 'P 21/n'
_cod_database_code 4517343
_shelx_shelxl_version_number 2017/1
_shelx_space_group_comment
;
The symmetry employed for this shelxl refinement is uniquely defined
by the following loop, which should always be used as a source of
symmetry information in preference to the above space-group names.
They are only intended as comments.
;

loop_
_space_group_symop_operation_xyz
'x, y, z'
'-x+1/2, y+1/2, -z+1/2'
'-x, -y, -z'
'x-1/2, -y-1/2, z-1/2'

loop_
_atom_site_label
_atom_site_type_symbol
_atom_site_fract_x
_atom_site_fract_y
_atom_site_fract_z
_atom_site_U_iso_or_equiv
_atom_site_adp_type
_atom_site_occupancy
_atom_site_site_symmetry_order
_atom_site_calc_flag
_atom_site_refinement_flags_posn
_atom_site_refinement_flags_adp
_atom_site_refinement_flags_occupancy
_atom_site_disorder_assembly
_atom_site_disorder_group
Cu1 Cu 0.42215(9) 0.31370(7) 0.47032(5) 0.0398(2) Uani 1 1 d . . . . .
Cl1 Cl 0.16036(19) 0.53706(13) 0.62493(9) 0.0530(4) Uani 1 1 d . . . . .
Cl2 Cl -0.0062(2) 0.80630(13) 0.36050(11) 0.0618(5) Uani 1 1 d . . . . .
O2 O 0.4331(5) 0.4056(3) 0.3758(2) 0.0432(9) Uani 1 1 d . . . . .
O1 O 0.3293(5) 0.4256(3) 0.5212(2) 0.0501(10) Uani 1 1 d . . . . .
N2 N 0.5650(5) 0.2052(4) 0.4415(3) 0.0371(9) Uani 1 1 d . . . . .
N1 N 0.4621(5) 0.2276(4) 0.5747(3) 0.0373(9) Uani 1 1 d . . . . .
O3A O 0.1872(7) 0.2275(8) 0.4215(4) 0.0556(19) Uani 0.805(9) 1 d D U P A 1
N3A N 0.1688(8) 0.1738(5) 0.3581(4) 0.0390(15) Uani 0.805(9) 1 d D U P A 1
O4A O 0.0682(7) 0.1046(5) 0.3382(4) 0.0625(19) Uani 0.805(9) 1 d D U P A 1
C16 C 0.2731(6) 0.5491(4) 0.4048(3) 0.0338(10) Uani 1 1 d . . . . .
C15 C 0.1914(6) 0.6408(4) 0.3684(3) 0.0379(11) Uani 1 1 d . . . . .
H15 H 0.200647 0.664773 0.316482 0.045 Uiso 1 1 calc R U . . .
C11 C 0.2615(6) 0.5108(5) 0.4843(3) 0.0391(11) Uani 1 1 d . . . . .
C6 C 0.6222(6) 0.1329(4) 0.5027(3) 0.0373(11) Uani 1 1 d . . . . .
C17 C 0.3685(6) 0.4949(5) 0.3581(3) 0.0395(12) Uani 1 1 d . . . . .
H17 H 0.382900 0.529883 0.310664 0.047 Uiso 1 1 calc R U . . .
C10 C 0.6108(7) 0.2000(5) 0.3705(4) 0.0434(12) Uani 1 1 d . . . . .
H10 H 0.570265 0.249023 0.328317 0.052 Uiso 1 1 calc R U . . .
C5 C 0.5625(6) 0.1456(4) 0.5783(3) 0.0384(11) Uani 1 1 d . . . . .
C12 C 0.1699(6) 0.5757(5) 0.5252(3) 0.0397(12) Uani 1 1 d . . . . .
C13 C 0.0869(6) 0.6634(5) 0.4889(4) 0.0444(13) Uani 1 1 d . . . . .
H13 H 0.024310 0.701203 0.516596 0.053 Uiso 1 1 calc R U . . .
C4 C 0.6045(7) 0.0811(5) 0.6485(4) 0.0461(13) Uani 1 1 d . . . . .
H4 H 0.674895 0.025209 0.650937 0.055 Uiso 1 1 calc R U . . .
C14 C 0.0983(6) 0.6950(5) 0.4091(4) 0.0435(13) Uani 1 1 d . . . . .
O5A O 0.2605(7) 0.1842(7) 0.3136(5) 0.073(2) Uani 0.805(9) 1 d D U P A 1
C1 C 0.4017(7) 0.2475(5) 0.6398(3) 0.0428(12) Uani 1 1 d . . . . .
H1 H 0.331849 0.304032 0.636299 0.051 Uiso 1 1 calc R U . . .
C7 C 0.7272(7) 0.0543(4) 0.4929(4) 0.0460(13) Uani 1 1 d . . . . .
H7 H 0.764133 0.004113 0.534813 0.055 Uiso 1 1 calc R U . . .
C3 C 0.5396(7) 0.1015(5) 0.7150(4) 0.0537(15) Uani 1 1 d . . . . .
H3 H 0.563804 0.057416 0.761948 0.064 Uiso 1 1 calc R U . . .
C2 C 0.4394(7) 0.1868(5) 0.7120(4) 0.0486(14) Uani 1 1 d . . . . .
H2 H 0.398446 0.203165 0.757271 0.058 Uiso 1 1 calc R U . . .
C8 C 0.7754(7) 0.0522(5) 0.4200(4) 0.0532(15) Uani 1 1 d . . . . .
H8 H 0.848320 0.001782 0.412898 0.064 Uiso 1 1 calc R U . . .
C9 C 0.7157(7) 0.1248(5) 0.3575(4) 0.0494(14) Uani 1 1 d . . . . .
H9 H 0.745766 0.123002 0.307386 0.059 Uiso 1 1 calc R U . . .
O3 O 0.193(3) 0.292(2) 0.4168(16) 0.051(5) Uani 0.195(9) 1 d D U P A 2
O4 O 0.050(2) 0.149(2) 0.4002(19) 0.063(6) Uani 0.195(9) 1 d D U P A 2
O5 O 0.266(3) 0.158(2) 0.364(2) 0.066(6) Uani 0.195(9) 1 d D U P A 2
N3 N 0.165(3) 0.199(2) 0.393(3) 0.051(6) Uani 0.195(9) 1 d D U P A 2

loop_
_atom_site_aniso_label
_atom_site_aniso_U_11
_atom_site_aniso_U_22
_atom_site_aniso_U_33
_atom_site_aniso_U_23
_atom_site_aniso_U_13
_atom_site_aniso_U_12
Cu1 0.0482(5) 0.0380(4) 0.0350(4) 0.0041(3) 0.0132(3) 0.0137(4)
Cl1 0.0727(10) 0.0497(8) 0.0445(7) -0.0106(6) 0.0294(7) -0.0060(7)
Cl2 0.0640(10) 0.0489(8) 0.0651(10) -0.0092(7) -0.0005(8) 0.0272(7)
O2 0.049(2) 0.040(2) 0.043(2) 0.0051(16) 0.0181(17) 0.0174(18)
O1 0.074(3) 0.045(2) 0.036(2) 0.0096(17) 0.0221(19) 0.021(2)
N2 0.041(2) 0.034(2) 0.037(2) -0.0023(18) 0.0099(18) 0.0030(19)
N1 0.039(2) 0.033(2) 0.040(2) 0.0036(18) 0.0097(19) 0.0052(18)
O3A 0.049(3) 0.075(5) 0.048(4) -0.018(4) 0.021(3) -0.007(4)
N3A 0.043(3) 0.038(3) 0.035(3) 0.003(3) 0.009(3) 0.007(3)
O4A 0.060(4) 0.052(3) 0.071(4) 0.002(3) 0.006(3) -0.021(3)
C16 0.039(3) 0.028(2) 0.035(2) 0.0010(19) 0.011(2) 0.005(2)
C15 0.037(3) 0.034(3) 0.042(3) 0.000(2) 0.008(2) 0.001(2)
C11 0.044(3) 0.037(3) 0.038(3) -0.003(2) 0.015(2) 0.002(2)
C6 0.037(3) 0.028(2) 0.045(3) 0.001(2) 0.004(2) 0.000(2)
C17 0.039(3) 0.041(3) 0.039(3) 0.005(2) 0.012(2) 0.005(2)
C10 0.048(3) 0.037(3) 0.047(3) -0.001(2) 0.016(3) 0.003(2)
C5 0.035(3) 0.031(2) 0.045(3) 0.001(2) 0.002(2) -0.003(2)
C12 0.044(3) 0.038(3) 0.040(3) -0.007(2) 0.016(2) -0.002(2)
C13 0.039(3) 0.038(3) 0.059(4) -0.017(3) 0.017(3) 0.001(2)
C4 0.045(3) 0.038(3) 0.055(3) 0.010(3) 0.012(3) 0.005(2)
C14 0.039(3) 0.035(3) 0.052(3) -0.011(2) 0.002(2) 0.005(2)
O5A 0.054(3) 0.114(6) 0.055(4) -0.028(4) 0.024(3) -0.014(4)
C1 0.049(3) 0.042(3) 0.042(3) 0.008(2) 0.018(2) 0.007(2)
C7 0.045(3) 0.029(3) 0.063(4) 0.002(2) 0.012(3) 0.005(2)
C3 0.054(4) 0.054(4) 0.052(4) 0.021(3) 0.011(3) 0.005(3)
C2 0.052(3) 0.052(3) 0.044(3) 0.012(3) 0.017(3) 0.008(3)
C8 0.054(4) 0.037(3) 0.072(4) -0.005(3) 0.024(3) 0.006(3)
C9 0.056(4) 0.041(3) 0.057(4) -0.008(3) 0.024(3) 0.004(3)
O3 0.053(9) 0.052(10) 0.051(9) -0.004(9) 0.016(8) -0.008(9)
O4 0.039(10) 0.056(12) 0.097(15) -0.003(11) 0.022(10) -0.016(9)
O5 0.049(12) 0.084(14) 0.073(14) 0.003(12) 0.026(12) 0.000(11)
N3 0.047(9) 0.055(10) 0.053(11) -0.002(10) 0.017(10) -0.003(9)

loop_
_atom_type_symbol
_atom_type_description
_atom_type_scat_dispersion_real
_atom_type_scat_dispersion_imag
_atom_type_scat_source
C C 0.0181 0.0091 'International Tables Vol C Tables 4.2.6.8 and 6.1.1.4'
H H 0.0000 0.0000 'International Tables Vol C Tables 4.2.6.8 and 6.1.1.4'
Cl Cl 0.3639 0.7018 'International Tables Vol C Tables 4.2.6.8 and 6.1.1.4'
Cu Cu -1.9646 0.5888 'International Tables Vol C Tables 4.2.6.8 and 6.1.1.4'
N N 0.0311 0.0180 'International Tables Vol C Tables 4.2.6.8 and 6.1.1.4'
O O 0.0492 0.0322 'International Tables Vol C Tables 4.2.6.8 and 6.1.1.4'

loop_
_geom_angle_atom_site_label_1
_geom_angle_atom_site_label_2
_geom_angle_atom_site_label_3
_geom_angle
O1 Cu1 O2 92.62(16)
O1 Cu1 N1 90.55(17)
O2 Cu1 N1 166.72(18)
O1 Cu1 N2 165.07(19)
O2 Cu1 N2 92.29(17)
N1 Cu1 N2 81.62(18)
O1 Cu1 O3 77.4(7)
O2 Cu1 O3 87.8(8)
N1 Cu1 O3 105.5(8)
N2 Cu1 O3 116.9(7)
O1 Cu1 O3A 91.3(2)
O2 Cu1 O3A 101.3(2)
N1 Cu1 O3A 91.5(2)
N2 Cu1 O3A 101.5(2)
C17 O2 Cu1 126.2(4)
C11 O1 Cu1 125.8(3)
C10 N2 C6 119.0(5)
C10 N2 Cu1 126.4(4)
C6 N2 Cu1 114.6(4)
C1 N1 C5 119.8(5)
C1 N1 Cu1 125.3(4)
C5 N1 Cu1 114.9(4)
N3A O3A Cu1 118.3(5)
O3A N3A O4A 123.3(8)
O3A N3A O5A 118.8(7)
O4A N3A O5A 117.8(7)
C15 C16 C11 121.2(5)
C15 C16 C17 117.4(5)
C11 C16 C17 121.5(5)
C14 C15 C16 120.1(5)
O1 C11 C16 125.2(5)
O1 C11 C12 119.5(5)
C16 C11 C12 115.3(5)
N2 C6 C7 121.4(5)
N2 C6 C5 114.3(5)
C7 C6 C5 124.3(5)
O2 C17 C16 125.8(5)
N2 C10 C9 122.4(6)
N1 C5 C4 121.1(5)
N1 C5 C6 114.4(5)
C4 C5 C6 124.5(5)
C13 C12 C11 123.4(5)
C13 C12 Cl1 119.2(4)
C11 C12 Cl1 117.3(4)
C12 C13 C14 118.6(5)
C3 C4 C5 118.7(5)
C15 C14 C13 121.1(5)
C15 C14 Cl2 118.8(5)
C13 C14 Cl2 120.1(4)
N1 C1 C2 122.2(5)
C8 C7 C6 118.6(6)
C2 C3 C4 120.3(6)
C3 C2 C1 118.0(6)
C7 C8 C9 119.9(6)
C10 C9 C8 118.7(6)
N3 O3 Cu1 112(2)
O5 N3 O4 124(3)
O5 N3 O3 113(2)
O4 N3 O3 123(3)

loop_
_geom_bond_atom_site_label_1
_geom_bond_atom_site_label_2
_geom_bond_distance
Cu1 O1 1.904(4)
Cu1 O2 1.949(4)
Cu1 N1 1.985(4)
Cu1 N2 1.987(4)
Cu1 O3 2.07(3)
Cu1 O3A 2.339(7)
Cl1 C12 1.738(6)
Cl2 C14 1.747(6)
O2 C17 1.245(6)
O1 C11 1.291(7)
N2 C10 1.334(7)
N2 C6 1.355(7)
N1 C1 1.337(7)
N1 C5 1.347(7)
O3A N3A 1.217(8)
N3A O4A 1.231(7)
N3A O5A 1.235(8)
C16 C15 1.403(7)
C16 C11 1.424(7)
C16 C17 1.444(7)
C15 C14 1.365(8)
C11 C12 1.425(7)
C6 C7 1.388(7)
C6 C5 1.481(8)
C10 C9 1.375(8)
C5 C4 1.384(8)
C12 C13 1.369(8)
C13 C14 1.402(9)
C4 C3 1.383(9)
C1 C2 1.383(8)
C7 C8 1.374(9)
C3 C2 1.377(9)
C8 C9 1.378(9)
O3 N3 1.229(15)
O4 N3 1.228(15)
O5 N3 1.224(15)
